data_7232522
loop_
_publ_author_name
'Jeong, Haewon'
'Kang, Yeji'
'Kim, Jin'
'Kim, Byung-Kwon'
'Hong, Seungwoo'

_publ_section_title
;
 Factors that determine thione(thiol)--disulfide interconversion in a
 bis(thiosemicarbazone) copper(ii) complex
;
_journal_issue 16
_journal_name_full 'RSC Advances'
_journal_page_first 9049
_journal_paper_doi 10.1039/C9RA01115C
_journal_volume 9
_journal_year 2019
_chemical_formula_moiety 'C25 H38 N14 O3 S4 Zn2'
_chemical_formula_sum 'C25 H38 N14 O3 S4 Zn2'
_chemical_formula_weight 841.67
_space_group_crystal_system monoclinic
_space_group_IT_number 14
_space_group_name_Hall '-P 2ybc'
_space_group_name_H-M_alt 'P 1 21/c 1'
_symmetry_space_group_name_Hall '-P 2ybc'
_symmetry_space_group_name_H-M 'P 1 21/c 1'
_atom_sites_solution_hydrogens mixed
_audit_creation_method SHELXL-2016/6
_audit_update_record
;
2019-02-07 deposited with the CCDC.    2019-03-07 downloaded from the CCDC.
;
_cell_angle_alpha 90
_cell_angle_beta 109.166(3)
_cell_angle_gamma 90
_cell_formula_units_Z 4
_cell_length_a 13.697(3)
_cell_length_b 14.759(3)
_cell_length_c 18.746(4)
_cell_measurement_reflns_used 43448
_cell_measurement_temperature 120(2)
_cell_measurement_theta_max 25.009
_cell_measurement_theta_min 1.796
_cell_volume 3579.5(13)
_computing_cell_refinement 'Bruker SMART'
_computing_data_collection 'Bruker SMART'
_computing_data_reduction 'Bruker SAINT'
_computing_molecular_graphics 'Bruker SHELXTL'
_computing_publication_material 'Bruker SHELXTL'
_computing_structure_refinement 'SHELXL-2016/6 (Sheldrick, 2016)'
_computing_structure_solution 'SHELXT 2014/4 (Sheldrick, 2014)'
_diffrn_ambient_temperature 120(2)
_diffrn_measured_fraction_theta_full 0.997
_diffrn_measured_fraction_theta_max 0.997
_diffrn_measurement_device_type 'CCD area detector'
_diffrn_measurement_method 'phi and omega scans'
_diffrn_radiation_type MoK\a
_diffrn_radiation_wavelength 0.71073
_diffrn_reflns_av_R_equivalents 0.0615
_diffrn_reflns_av_unetI/netI 0.0411
_diffrn_reflns_Laue_measured_fraction_full 0.997
_diffrn_reflns_Laue_measured_fraction_max 0.997
_diffrn_reflns_limit_h_max 15
_diffrn_reflns_limit_h_min -16
_diffrn_reflns_limit_k_max 17
_diffrn_reflns_limit_k_min -17
_diffrn_reflns_limit_l_max 22
_diffrn_reflns_limit_l_min -22
_diffrn_reflns_number 43448
_diffrn_reflns_point_group_measured_fraction_full 0.997
_diffrn_reflns_point_group_measured_fraction_max 0.997
_diffrn_reflns_theta_full 25.009
_diffrn_reflns_theta_max 25.009
_diffrn_reflns_theta_min 1.796
_diffrn_source 'fine-focus sealed tube'
_exptl_absorpt_coefficient_mu 1.624
_exptl_absorpt_correction_type multi-scan
_exptl_absorpt_process_details SADABS
_exptl_crystal_colour yellow
_exptl_crystal_density_diffrn 1.562
_exptl_crystal_density_meas ?
_exptl_crystal_density_method 'not measured'
_exptl_crystal_description platy
_exptl_crystal_F_000 1736
_exptl_crystal_size_max 0.40
_exptl_crystal_size_mid 0.30
_exptl_crystal_size_min 0.20
_exptl_transmission_factor_max 0.745
_exptl_transmission_factor_min 0.658
_refine_diff_density_max 0.752
_refine_diff_density_min -0.520
_refine_diff_density_rms 0.085
_refine_ls_extinction_method none
_refine_ls_goodness_of_fit_ref 1.025
_refine_ls_hydrogen_treatment mixed
_refine_ls_matrix_type full
_refine_ls_number_parameters 473
_refine_ls_number_reflns 6296
_refine_ls_number_restraints 2
_refine_ls_restrained_S_all 1.025
_refine_ls_R_factor_all 0.0581
_refine_ls_R_factor_gt 0.0361
_refine_ls_shift/su_max 0.000
_refine_ls_shift/su_mean 0.000
_refine_ls_structure_factor_coef Fsqd
_refine_ls_weighting_details 'w=1/[\s^2^(Fo^2^)+(0.0449P)^2^+3.9304P] where P=(Fo^2^+2Fc^2^)/3'
_refine_ls_weighting_scheme calc
_refine_ls_wR_factor_gt 0.0821
_refine_ls_wR_factor_ref 0.0916
_reflns_Friedel_coverage 0.000
_reflns_number_gt 4843
_reflns_number_total 6296
_reflns_threshold_expression 'I > 2\s(I)'
_cod_data_source_file c9ra01115c2.cif
_cod_data_source_block pre1_a
_cod_depositor_comments
;
The following automatic conversions were performed:

'_exptl_crystal_density_meas' value 'not measured' was changed to '?'
- the value is perceived as not measured.

Automatic conversion script
Id: cif_fix_values 4973 2017-02-22 13:04:09Z antanas 
;
_cod_original_cell_volume 3579.5(14)
_cod_database_code 7232522
_shelx_shelxl_version_number 2016/6
_shelx_space_group_comment
;
The symmetry employed for this shelxl refinement is uniquely defined
by the following loop, which should always be used as a source of
symmetry information in preference to the above space-group names.
They are only intended as comments.
;

loop_
_space_group_symop_operation_xyz
'x, y, z'
'-x, y+1/2, -z+1/2'
'-x, -y, -z'
'x, -y-1/2, z-1/2'

loop_
_atom_site_label
_atom_site_type_symbol
_atom_site_fract_x
_atom_site_fract_y
_atom_site_fract_z
_atom_site_U_iso_or_equiv
_atom_site_adp_type
_atom_site_occupancy
_atom_site_site_symmetry_order
_atom_site_calc_flag
_atom_site_refinement_flags_posn
_atom_site_refinement_flags_adp
Zn1 Zn 0.20613(3) 0.32555(3) 0.24944(2) 0.01782(11) Uani 1 1 d . .
Zn2 Zn 0.34496(3) 0.55040(3) 0.28601(2) 0.01972(12) Uani 1 1 d . .
S1 S 0.27192(7) 0.18786(6) 0.31617(4) 0.01752(19) Uani 1 1 d . .
S2 S 0.05595(7) 0.28688(7) 0.14637(4) 0.0226(2) Uani 1 1 d . .
S3 S 0.50619(7) 0.56643(6) 0.27031(5) 0.0201(2) Uani 1 1 d . .
S4 S 0.26683(8) 0.68353(6) 0.30931(5) 0.0246(2) Uani 1 1 d . .
N1 N 0.1659(2) 0.35066(18) 0.34548(14) 0.0145(6) Uani 1 1 d . .
N2 N 0.1891(2) 0.29050(18) 0.40503(14) 0.0160(6) Uani 1 1 d . .
N3 N 0.2652(3) 0.1578(2) 0.45304(16) 0.0222(7) Uani 1 1 d . .
N4 N 0.2799(2) 0.31727(18) 0.16883(14) 0.0140(6) Uani 1 1 d . .
N5 N 0.2225(2) 0.30019(18) 0.09397(14) 0.0146(6) Uani 1 1 d . .
N6 N 0.0666(2) 0.2622(2) 0.00940(15) 0.0207(7) Uani 1 1 d . .
N7 N 0.1484(2) 0.47710(18) 0.23838(14) 0.0157(6) Uani 1 1 d . .
N8 N 0.2915(2) 0.52847(18) 0.17034(14) 0.0156(6) Uani 1 1 d . .
N9 N 0.3615(2) 0.53001(19) 0.13120(15) 0.0187(6) Uani 1 1 d . .
N10 N 0.5291(3) 0.5409(2) 0.13727(18) 0.0290(8) Uani 1 1 d . .
N11 N 0.3423(2) 0.51102(19) 0.39074(14) 0.0160(6) Uani 1 1 d . .
N12 N 0.2894(2) 0.56430(19) 0.42710(15) 0.0184(6) Uani 1 1 d . .
N13 N 0.1998(3) 0.6935(2) 0.42617(17) 0.0261(7) Uani 1 1 d . .
N14 N 0.3917(2) 0.37759(18) 0.30880(14) 0.0156(6) Uani 1 1 d . .
O1 O 0.1470(2) 0.66053(18) 0.56968(13) 0.0294(6) Uani 1 1 d . .
O2 O 0.2604(3) 0.5137(2) 0.6328(2) 0.0548(9) Uani 1 1 d . .
O3 O 0.3659(2) 0.52006(17) 0.98101(13) 0.0264(6) Uani 1 1 d . .
C1 C 0.2397(2) 0.2168(2) 0.39523(16) 0.0145(7) Uani 1 1 d . .
C2 C 0.1230(3) 0.2837(2) 0.08206(17) 0.0155(7) Uani 1 1 d . .
C3 C 0.4349(3) 0.3014(2) 0.13020(18) 0.0208(8) Uani 1 1 d . .
H3C H 0.411174 0.244180 0.103683 0.031 Uiso 1 1 calc R U
H3D H 0.509453 0.298074 0.157038 0.031 Uiso 1 1 calc R U
H3E H 0.420544 0.351154 0.093565 0.031 Uiso 1 1 calc R U
C4 C 0.3790(3) 0.3181(2) 0.18600(17) 0.0147(7) Uani 1 1 d . .
C5 C 0.4394(3) 0.3308(2) 0.26713(18) 0.0162(7) Uani 1 1 d . .
C6 C 0.5357(3) 0.2911(2) 0.29957(19) 0.0217(8) Uani 1 1 d . .
H6 H 0.569462 0.262439 0.268741 0.026 Uiso 1 1 calc R U
C7 C 0.5819(3) 0.2935(3) 0.3769(2) 0.0278(9) Uani 1 1 d . .
H7 H 0.646505 0.264566 0.400166 0.033 Uiso 1 1 calc R U
C8 C 0.5324(3) 0.3390(2) 0.42029(19) 0.0245(8) Uani 1 1 d . .
H8 H 0.561689 0.340106 0.473777 0.029 Uiso 1 1 calc R U
C9 C 0.4395(3) 0.3827(2) 0.38432(18) 0.0178(7) Uani 1 1 d . .
C10 C 0.3891(2) 0.4403(2) 0.42632(17) 0.0157(7) Uani 1 1 d . .
C11 C 0.3938(3) 0.4158(2) 0.50525(17) 0.0207(8) Uani 1 1 d . .
H11A H 0.387366 0.470792 0.532642 0.031 Uiso 1 1 calc R U
H11B H 0.459954 0.386246 0.531413 0.031 Uiso 1 1 calc R U
H11C H 0.337030 0.374253 0.503123 0.031 Uiso 1 1 calc R U
C12 C 0.4587(3) 0.5444(2) 0.17327(18) 0.0181(7) Uani 1 1 d . .
C13 C 0.2524(3) 0.6407(2) 0.39177(18) 0.0194(8) Uani 1 1 d . .
C14 C 0.1549(3) 0.5309(3) 0.04561(18) 0.0268(9) Uani 1 1 d . .
H14A H 0.183318 0.584660 0.028835 0.040 Uiso 1 1 calc R U
H14B H 0.079307 0.534497 0.027866 0.040 Uiso 1 1 calc R U
H14C H 0.176548 0.476431 0.024849 0.040 Uiso 1 1 calc R U
C15 C 0.1943(3) 0.5263(2) 0.13043(18) 0.0178(7) Uani 1 1 d . .
C16 C 0.1209(3) 0.5258(2) 0.17381(18) 0.0184(8) Uani 1 1 d . .
C17 C 0.0335(3) 0.5792(3) 0.1512(2) 0.0335(10) Uani 1 1 d . .
H17 H 0.012954 0.608819 0.103603 0.040 Uiso 1 1 calc R U
C18 C -0.0237(4) 0.5888(3) 0.1997(3) 0.0506(13) Uani 1 1 d . .
H18 H -0.082880 0.626846 0.186183 0.061 Uiso 1 1 calc R U
C19 C 0.0057(3) 0.5430(3) 0.2671(2) 0.0423(12) Uani 1 1 d . .
H19 H -0.030937 0.550934 0.301816 0.051 Uiso 1 1 calc R U
C20 C 0.0904(3) 0.4845(2) 0.28396(18) 0.0201(8) Uani 1 1 d . .
C21 C 0.1164(3) 0.4237(2) 0.35059(18) 0.0172(7) Uani 1 1 d . .
C22 C 0.0826(3) 0.4472(2) 0.41689(19) 0.0235(8) Uani 1 1 d . .
H22A H 0.016584 0.417396 0.411383 0.035 Uiso 1 1 calc R U
H22B H 0.074285 0.512979 0.418972 0.035 Uiso 1 1 calc R U
H22C H 0.134921 0.426516 0.463564 0.035 Uiso 1 1 calc R U
C23 C 0.1609(3) 0.7110(3) 0.6369(2) 0.0378(10) Uani 1 1 d . .
H23A H 0.215827 0.683167 0.678679 0.057 Uiso 1 1 calc R U
H23B H 0.096336 0.711144 0.648722 0.057 Uiso 1 1 calc R U
H23C H 0.180216 0.773399 0.629674 0.057 Uiso 1 1 calc R U
C24 C 0.2126(3) 0.4305(3) 0.6318(2) 0.0391(10) Uani 1 1 d . .
H24A H 0.221818 0.411523 0.683724 0.059 Uiso 1 1 calc R U
H24B H 0.243621 0.385350 0.607487 0.059 Uiso 1 1 calc R U
H24C H 0.138690 0.436016 0.603579 0.059 Uiso 1 1 calc R U
C25 C 0.3262(5) 0.5981(3) 0.9353(3) 0.0748(19) Uani 1 1 d . .
H25A H 0.350197 0.653108 0.965196 0.112 Uiso 1 1 calc R U
H25B H 0.250467 0.596425 0.917634 0.112 Uiso 1 1 calc R U
H25C H 0.350723 0.598216 0.891700 0.112 Uiso 1 1 calc R U
H3A H 0.299(4) 0.108(4) 0.452(3) 0.090 Uiso 1 1 d . U
H3B H 0.249(4) 0.170(4) 0.495(3) 0.090 Uiso 1 1 d . U
H6A H 0.103(4) 0.247(4) -0.019(3) 0.090 Uiso 1 1 d . U
H6B H 0.003(5) 0.242(4) 0.001(3) 0.090 Uiso 1 1 d . U
H10A H 0.592(5) 0.564(4) 0.158(3) 0.090 Uiso 1 1 d . U
H10B H 0.506(4) 0.537(4) 0.084(3) 0.090 Uiso 1 1 d . U
H13A H 0.184(5) 0.674(4) 0.462(3) 0.090 Uiso 1 1 d . U
H13B H 0.160(4) 0.741(4) 0.396(3) 0.090 Uiso 1 1 d . U
H1S H 0.176(4) 0.605(3) 0.580(2) 0.090 Uiso 1 1 d . U
H2S H 0.338(5) 0.504(4) 0.664(3) 0.090 Uiso 1 1 d . U
H3S H 0.353(5) 0.522(4) 1.019(3) 0.090 Uiso 1 1 d . U

loop_
_atom_site_aniso_label
_atom_site_aniso_U_11
_atom_site_aniso_U_22
_atom_site_aniso_U_33
_atom_site_aniso_U_23
_atom_site_aniso_U_13
_atom_site_aniso_U_12
Zn1 0.0197(2) 0.0278(2) 0.00734(18) 0.00190(16) 0.00620(16) 0.00120(18)
Zn2 0.0234(2) 0.0276(2) 0.00940(19) 0.00171(16) 0.00705(16) 0.00455(19)
S1 0.0223(5) 0.0222(5) 0.0111(4) 0.0004(3) 0.0096(3) 0.0004(4)
S2 0.0191(5) 0.0386(5) 0.0110(4) -0.0019(4) 0.0063(3) -0.0045(4)
S3 0.0221(5) 0.0235(5) 0.0148(4) -0.0010(4) 0.0062(4) -0.0022(4)
S4 0.0359(6) 0.0238(5) 0.0167(4) 0.0033(4) 0.0122(4) 0.0075(4)
N1 0.0159(15) 0.0182(15) 0.0082(13) 0.0026(11) 0.0026(11) -0.0009(12)
N2 0.0241(16) 0.0165(15) 0.0082(13) 0.0030(11) 0.0064(12) 0.0009(13)
N3 0.0370(19) 0.0220(17) 0.0111(14) 0.0030(12) 0.0127(13) 0.0069(14)
N4 0.0180(16) 0.0143(14) 0.0100(13) -0.0001(11) 0.0049(11) -0.0003(12)
N5 0.0186(16) 0.0182(15) 0.0067(12) -0.0006(11) 0.0036(11) -0.0012(12)
N6 0.0200(17) 0.0295(18) 0.0119(14) -0.0014(13) 0.0045(12) -0.0006(14)
N7 0.0162(15) 0.0189(15) 0.0113(13) 0.0012(11) 0.0035(11) -0.0003(12)
N8 0.0217(16) 0.0154(15) 0.0119(13) 0.0020(11) 0.0086(12) -0.0015(12)
N9 0.0221(16) 0.0229(16) 0.0152(14) -0.0004(12) 0.0116(13) -0.0041(13)
N10 0.0275(19) 0.041(2) 0.0240(17) -0.0107(15) 0.0165(15) -0.0141(16)
N11 0.0181(15) 0.0190(15) 0.0109(13) -0.0041(12) 0.0047(12) -0.0038(13)
N12 0.0221(16) 0.0215(16) 0.0130(13) -0.0036(12) 0.0075(12) 0.0021(13)
N13 0.0310(19) 0.0304(19) 0.0201(16) -0.0023(14) 0.0128(14) 0.0079(15)
N14 0.0195(15) 0.0159(15) 0.0125(13) 0.0005(11) 0.0066(12) -0.0029(12)
O1 0.0354(16) 0.0341(15) 0.0194(13) -0.0014(11) 0.0097(12) 0.0045(13)
O2 0.051(2) 0.0353(18) 0.066(2) 0.0028(16) 0.0031(18) 0.0040(17)
O3 0.0398(16) 0.0240(14) 0.0203(13) -0.0009(11) 0.0166(12) -0.0029(12)
C1 0.0167(18) 0.0184(18) 0.0081(15) -0.0009(13) 0.0038(13) -0.0061(15)
C2 0.0200(19) 0.0154(17) 0.0103(15) 0.0007(13) 0.0038(14) -0.0014(15)
C3 0.024(2) 0.026(2) 0.0156(16) -0.0004(15) 0.0099(15) -0.0018(16)
C4 0.0216(19) 0.0113(16) 0.0135(15) 0.0002(13) 0.0089(14) -0.0008(15)
C5 0.0203(18) 0.0138(17) 0.0157(16) 0.0005(14) 0.0074(14) -0.0020(15)
C6 0.0180(19) 0.0214(19) 0.0231(18) -0.0066(15) 0.0033(15) -0.0003(16)
C7 0.024(2) 0.028(2) 0.0257(19) -0.0056(17) -0.0007(16) 0.0073(17)
C8 0.028(2) 0.024(2) 0.0150(17) -0.0037(15) -0.0020(15) 0.0009(17)
C9 0.0208(19) 0.0171(18) 0.0139(16) -0.0010(14) 0.0037(14) -0.0041(15)
C10 0.0153(18) 0.0174(18) 0.0120(15) -0.0001(14) 0.0012(13) -0.0041(15)
C11 0.029(2) 0.0212(19) 0.0116(16) 0.0011(14) 0.0056(15) -0.0020(16)
C12 0.024(2) 0.0165(18) 0.0168(16) -0.0018(14) 0.0098(15) -0.0056(15)
C13 0.0183(19) 0.024(2) 0.0142(16) -0.0016(15) 0.0034(14) -0.0021(16)
C14 0.027(2) 0.039(2) 0.0132(17) 0.0018(16) 0.0053(15) -0.0016(18)
C15 0.024(2) 0.0143(17) 0.0147(16) 0.0010(14) 0.0062(15) 0.0000(15)
C16 0.0213(19) 0.0188(18) 0.0150(16) 0.0051(14) 0.0057(14) 0.0001(15)
C17 0.032(2) 0.042(2) 0.029(2) 0.0212(19) 0.0143(18) 0.015(2)
C18 0.043(3) 0.069(3) 0.050(3) 0.037(3) 0.029(2) 0.035(3)
C19 0.037(3) 0.061(3) 0.040(2) 0.025(2) 0.028(2) 0.025(2)
C20 0.0189(19) 0.0255(19) 0.0171(17) 0.0034(15) 0.0076(15) 0.0029(16)
C21 0.0127(17) 0.0239(19) 0.0155(16) 0.0024(14) 0.0051(14) 0.0005(15)
C22 0.030(2) 0.0224(19) 0.0230(18) 0.0035(15) 0.0152(16) 0.0051(17)
C23 0.039(3) 0.041(3) 0.030(2) -0.0111(19) 0.0060(19) 0.003(2)
C24 0.047(3) 0.041(3) 0.030(2) 0.0069(19) 0.015(2) 0.001(2)
C25 0.128(5) 0.050(3) 0.078(4) 0.031(3) 0.077(4) 0.035(3)

loop_
_atom_type_symbol
_atom_type_description
_atom_type_scat_dispersion_real
_atom_type_scat_dispersion_imag
_atom_type_scat_source
C C 0.0033 0.0016 'International Tables Vol C Tables 4.2.6.8 and 6.1.1.4'
H H 0.0000 0.0000 'International Tables Vol C Tables 4.2.6.8 and 6.1.1.4'
N N 0.0061 0.0033 'International Tables Vol C Tables 4.2.6.8 and 6.1.1.4'
S S 0.1246 0.1234 'International Tables Vol C Tables 4.2.6.8 and 6.1.1.4'
Zn Zn 0.2839 1.4301 'International Tables Vol C Tables 4.2.6.8 and 6.1.1.4'
O O 0.0106 0.0060 'International Tables Vol C Tables 4.2.6.8 and 6.1.1.4'

loop_
_geom_angle_atom_site_label_1
_geom_angle_atom_site_label_2
_geom_angle_atom_site_label_3
_geom_angle
N4 Zn1 N1 165.69(10)
N4 Zn1 N7 102.75(10)
N1 Zn1 N7 74.39(10)
N4 Zn1 S2 83.84(8)
N1 Zn1 S2 109.90(8)
N7 Zn1 S2 88.89(7)
N4 Zn1 S1 98.05(8)
N1 Zn1 S1 82.00(8)
N7 Zn1 S1 154.95(7)
S2 Zn1 S1 107.22(4)
N11 Zn2 N8 147.36(11)
N11 Zn2 S3 117.56(8)
N8 Zn2 S3 84.73(8)
N11 Zn2 S4 84.65(8)
N8 Zn2 S4 107.41(8)
S3 Zn2 S4 116.55(4)
C1 S1 Zn1 94.57(12)
C2 S2 Zn1 93.26(11)
C12 S3 Zn2 93.90(12)
C13 S4 Zn2 93.03(12)
C21 N1 N2 117.6(3)
C21 N1 Zn1 120.4(2)
N2 N1 Zn1 121.9(2)
C1 N2 N1 113.9(2)
C1 N3 H3A 121(4)
C1 N3 H3B 120(4)
H3A N3 H3B 119(5)
C4 N4 N5 117.1(3)
C4 N4 Zn1 122.8(2)
N5 N4 Zn1 119.8(2)
C2 N5 N4 114.3(2)
C2 N6 H6A 115(4)
C2 N6 H6B 117(4)
H6A N6 H6B 122(5)
C20 N7 C16 118.4(3)
C20 N7 Zn1 105.7(2)
C16 N7 Zn1 124.8(2)
C15 N8 N9 117.0(3)
C15 N8 Zn2 123.4(2)
N9 N8 Zn2 118.8(2)
C12 N9 N8 115.0(3)
C12 N10 H10A 122(4)
C12 N10 H10B 119(3)
H10A N10 H10B 115(5)
C10 N11 N12 117.0(3)
C10 N11 Zn2 124.1(2)
N12 N11 Zn2 118.9(2)
C13 N12 N11 114.4(3)
C13 N13 H13A 121(4)
C13 N13 H13B 116(3)
H13A N13 H13B 119(5)
C9 N14 C5 118.1(3)
C23 O1 H1S 111.4(18)
C24 O2 H2S 106(3)
C25 O3 H3S 111(4)
N2 C1 N3 115.3(3)
N2 C1 S1 127.4(2)
N3 C1 S1 117.3(3)
N5 C2 N6 115.0(3)
N5 C2 S2 128.6(2)
N6 C2 S2 116.4(3)
C4 C3 H3C 109.5
C4 C3 H3D 109.5
H3C C3 H3D 109.5
C4 C3 H3E 109.5
H3C C3 H3E 109.5
H3D C3 H3E 109.5
N4 C4 C5 116.4(3)
N4 C4 C3 124.0(3)
C5 C4 C3 119.5(3)
N14 C5 C6 122.0(3)
N14 C5 C4 116.2(3)
C6 C5 C4 121.7(3)
C7 C6 C5 119.5(3)
C7 C6 H6 120.3
C5 C6 H6 120.3
C6 C7 C8 118.9(3)
C6 C7 H7 120.5
C8 C7 H7 120.5
C9 C8 C7 119.0(3)
C9 C8 H8 120.5
C7 C8 H8 120.5
N14 C9 C8 122.2(3)
N14 C9 C10 116.1(3)
C8 C9 C10 121.6(3)
N11 C10 C9 115.5(3)
N11 C10 C11 123.9(3)
C9 C10 C11 120.6(3)
C10 C11 H11A 109.5
C10 C11 H11B 109.5
H11A C11 H11B 109.5
C10 C11 H11C 109.5
H11A C11 H11C 109.5
H11B C11 H11C 109.5
N9 C12 N10 116.1(3)
N9 C12 S3 127.4(3)
N10 C12 S3 116.4(3)
N12 C13 N13 115.3(3)
N12 C13 S4 128.2(3)
N13 C13 S4 116.5(3)
C15 C14 H14A 109.5
C15 C14 H14B 109.5
H14A C14 H14B 109.5
C15 C14 H14C 109.5
H14A C14 H14C 109.5
H14B C14 H14C 109.5
N8 C15 C16 115.8(3)
N8 C15 C14 123.6(3)
C16 C15 C14 120.5(3)
N7 C16 C17 122.5(3)
N7 C16 C15 117.0(3)
C17 C16 C15 120.3(3)
C16 C17 C18 118.5(3)
C16 C17 H17 120.7
C18 C17 H17 120.7
C19 C18 C17 119.7(4)
C19 C18 H18 120.2
C17 C18 H18 120.2
C18 C19 C20 118.9(4)
C18 C19 H19 120.6
C20 C19 H19 120.6
N7 C20 C19 121.7(3)
N7 C20 C21 117.1(3)
C19 C20 C21 121.1(3)
N1 C21 C20 115.4(3)
N1 C21 C22 124.4(3)
C20 C21 C22 120.2(3)
C21 C22 H22A 109.5
C21 C22 H22B 109.5
H22A C22 H22B 109.5
C21 C22 H22C 109.5
H22A C22 H22C 109.5
H22B C22 H22C 109.5
O1 C23 H23A 109.5
O1 C23 H23B 109.5
H23A C23 H23B 109.5
O1 C23 H23C 109.5
H23A C23 H23C 109.5
H23B C23 H23C 109.5
O2 C24 H24A 109.5
O2 C24 H24B 109.5
H24A C24 H24B 109.5
O2 C24 H24C 109.5
H24A C24 H24C 109.5
H24B C24 H24C 109.5
O3 C25 H25A 109.5
O3 C25 H25B 109.5
H25A C25 H25B 109.5
O3 C25 H25C 109.5
H25A C25 H25C 109.5
H25B C25 H25C 109.5

loop_
_geom_bond_atom_site_label_1
_geom_bond_atom_site_label_2
_geom_bond_distance
Zn1 N4 2.079(3)
Zn1 N1 2.082(3)
Zn1 N7 2.359(3)
Zn1 S2 2.3834(10)
Zn1 S1 2.4014(10)
Zn2 N11 2.059(3)
Zn2 N8 2.074(3)
Zn2 S3 2.3336(11)
Zn2 S4 2.3461(10)
S1 C1 1.733(3)
S2 C2 1.739(3)
S3 C12 1.750(3)
S4 C13 1.740(3)
N1 C21 1.293(4)
N1 N2 1.379(4)
N2 C1 1.335(4)
N3 C1 1.344(4)
N3 H3A 0.86(6)
N3 H3B 0.90(6)
N4 C4 1.288(4)
N4 N5 1.388(3)
N5 C2 1.330(4)
N6 C2 1.364(4)
N6 H6A 0.87(6)
N6 H6B 0.88(6)
N7 C20 1.349(4)
N7 C16 1.350(4)
N8 C15 1.296(4)
N8 N9 1.386(4)
N9 C12 1.322(4)
N10 C12 1.347(4)
N10 H10A 0.89(6)
N10 H10B 0.94(6)
N11 C10 1.290(4)
N11 N12 1.390(4)
N12 C13 1.322(4)
N13 C13 1.359(4)
N13 H13A 0.83(6)
N13 H13B 0.96(6)
N14 C9 1.353(4)
N14 C5 1.359(4)
O1 C23 1.422(4)
O1 H1S 0.90(5)
O2 C24 1.388(5)
O2 H2S 1.04(6)
O3 C25 1.432(5)
O3 H3S 0.80(6)
C3 C4 1.506(4)
C3 H3C 0.9800
C3 H3D 0.9800
C3 H3E 0.9800
C4 C5 1.486(4)
C5 C6 1.388(5)
C6 C7 1.379(5)
C6 H6 0.9500
C7 C8 1.391(5)
C7 H7 0.9500
C8 C9 1.388(5)
C8 H8 0.9500
C9 C10 1.476(5)
C10 C11 1.504(4)
C11 H11A 0.9800
C11 H11B 0.9800
C11 H11C 0.9800
C14 C15 1.503(4)
C14 H14A 0.9800
C14 H14B 0.9800
C14 H14C 0.9800
C15 C16 1.486(5)
C16 C17 1.379(5)
C17 C18 1.387(5)
C17 H17 0.9500
C18 C19 1.373(6)
C18 H18 0.9500
C19 C20 1.396(5)
C19 H19 0.9500
C20 C21 1.483(5)
C21 C22 1.502(4)
C22 H22A 0.9800
C22 H22B 0.9800
C22 H22C 0.9800
C23 H23A 0.9800
C23 H23B 0.9800
C23 H23C 0.9800
C24 H24A 0.9800
C24 H24B 0.9800
C24 H24C 0.9800
C25 H25A 0.9800
C25 H25B 0.9800
C25 H25C 0.9800

loop_
_geom_hbond_atom_site_label_D
_geom_hbond_atom_site_label_H
_geom_hbond_atom_site_label_A
_geom_hbond_distance_DH
_geom_hbond_distance_HA
_geom_hbond_distance_DA
_geom_hbond_angle_DHA
_geom_hbond_site_symmetry_A
O3 H3S N9 0.80(6) 2.06(6) 2.839(4) 164(6) 1_556
O2 H2S S3 1.04(6) 2.33(6) 3.332(4) 161(5) 3_666
N13 H13B S2 0.96(6) 2.88(6) 3.591(4) 132(4) 2
N10 H10B O3 0.94(6) 2.59(6) 3.144(4) 118(4) 3_666
N10 H10B O3 0.94(6) 2.24(6) 3.061(4) 145(5) 1_554
N10 H10A S1 0.89(6) 2.54(6) 3.366(3) 155(5) 2_655
N6 H6B O1 0.88(6) 2.38(6) 3.188(4) 153(5) 2_545
N6 H6A N2 0.87(6) 2.20(6) 3.066(4) 178(5) 4_565
N3 H3B N5 0.90(6) 2.06(6) 2.953(4) 176(5) 4_566
N3 H3A O3 0.86(6) 2.10(6) 2.931(4) 161(5) 4_565
O1 H1S O2 0.90(5) 1.84(6) 2.703(4) 159(2) .
N13 H13A O1 0.83(6) 2.24(6) 3.045(4) 164(6) .

loop_
_geom_torsion_atom_site_label_1
_geom_torsion_atom_site_label_2
_geom_torsion_atom_site_label_3
_geom_torsion_atom_site_label_4
_geom_torsion
C21 N1 N2 C1 179.7(3)
Zn1 N1 N2 C1 0.6(4)
C4 N4 N5 C2 168.3(3)
Zn1 N4 N5 C2 -4.8(3)
C15 N8 N9 C12 171.3(3)
Zn2 N8 N9 C12 1.0(4)
C10 N11 N12 C13 173.1(3)
Zn2 N11 N12 C13 -5.3(4)
N1 N2 C1 N3 178.7(3)
N1 N2 C1 S1 -3.4(4)
Zn1 S1 C1 N2 3.8(3)
Zn1 S1 C1 N3 -178.3(3)
N4 N5 C2 N6 -176.8(3)
N4 N5 C2 S2 3.8(4)
Zn1 S2 C2 N5 -1.1(3)
Zn1 S2 C2 N6 179.6(2)
N5 N4 C4 C5 -176.4(3)
Zn1 N4 C4 C5 -3.5(4)
N5 N4 C4 C3 -0.3(5)
Zn1 N4 C4 C3 172.6(2)
C9 N14 C5 C6 -1.8(5)
C9 N14 C5 C4 173.2(3)
N4 C4 C5 N14 -27.5(4)
C3 C4 C5 N14 156.2(3)
N4 C4 C5 C6 147.6(3)
C3 C4 C5 C6 -28.7(5)
N14 C5 C6 C7 4.4(5)
C4 C5 C6 C7 -170.4(3)
C5 C6 C7 C8 -2.5(6)
C6 C7 C8 C9 -1.8(6)
C5 N14 C9 C8 -2.7(5)
C5 N14 C9 C10 175.1(3)
C7 C8 C9 N14 4.5(5)
C7 C8 C9 C10 -173.2(3)
N12 N11 C10 C9 176.8(3)
Zn2 N11 C10 C9 -4.9(4)
N12 N11 C10 C11 -3.2(5)
Zn2 N11 C10 C11 175.1(2)
N14 C9 C10 N11 -33.8(4)
C8 C9 C10 N11 144.0(3)
N14 C9 C10 C11 146.2(3)
C8 C9 C10 C11 -36.0(5)
N8 N9 C12 N10 176.2(3)
N8 N9 C12 S3 -3.1(4)
Zn2 S3 C12 N9 3.2(3)
Zn2 S3 C12 N10 -176.2(3)
N11 N12 C13 N13 179.6(3)
N11 N12 C13 S4 -3.1(4)
Zn2 S4 C13 N12 7.9(3)
Zn2 S4 C13 N13 -174.8(3)
N9 N8 C15 C16 -179.3(3)
Zn2 N8 C15 C16 -9.5(4)
N9 N8 C15 C14 -3.7(5)
Zn2 N8 C15 C14 166.2(3)
C20 N7 C16 C17 -3.0(5)
Zn1 N7 C16 C17 135.6(3)
C20 N7 C16 C15 171.6(3)
Zn1 N7 C16 C15 -49.8(4)
N8 C15 C16 N7 -37.9(4)
C14 C15 C16 N7 146.3(3)
N8 C15 C16 C17 136.9(4)
C14 C15 C16 C17 -38.9(5)
N7 C16 C17 C18 5.2(6)
C15 C16 C17 C18 -169.3(4)
C16 C17 C18 C19 -2.1(7)
C17 C18 C19 C20 -2.8(8)
C16 N7 C20 C19 -2.2(5)
Zn1 N7 C20 C19 -147.8(3)
C16 N7 C20 C21 174.2(3)
Zn1 N7 C20 C21 28.6(3)
C18 C19 C20 N7 5.1(7)
C18 C19 C20 C21 -171.2(4)
N2 N1 C21 C20 -178.1(3)
Zn1 N1 C21 C20 1.0(4)
N2 N1 C21 C22 0.0(5)
Zn1 N1 C21 C22 179.1(3)
N7 C20 C21 N1 -22.7(5)
C19 C20 C21 N1 153.7(4)
N7 C20 C21 C22 159.2(3)
C19 C20 C21 C22 -24.4(5)
